data_7103207
loop_
_publ_author_name
'Roques, Nans'
'Maspoch, Daniel'
'Imaz, Inhar'
'Datcu, Angela'
'Sutter, Jean-Pascal'
'Rovira, Concepci\'o'
'Veciana, Jaume'

_publ_section_title
;
 A three-dimensional lanthanide-organic radical open-framework.
;
_journal_issue 27
_journal_name_full 'Chemical communications (Cambridge, England)'
_journal_page_first 3160
_journal_page_last 3162
_journal_paper_doi 10.1039/b802196a
_journal_year 2008
_chemical_formula_moiety 'C28 H17 Cl12 N2 O9 Tb'
_chemical_formula_sum 'C28 H17 Cl12 N2 O9 Tb'
_chemical_formula_weight 1109.74
_chemical_name_systematic
;
?
;
_space_group_IT_number 88
_symmetry_cell_setting tetragonal
_symmetry_space_group_name_Hall '-I 4ad'
_symmetry_space_group_name_H-M 'I 41/a :2'
_atom_sites_solution_hydrogens geom
_atom_sites_solution_primary direct
_atom_sites_solution_secondary difmap
_audit_creation_method SHELXL-97
_cell_angle_alpha 90.000
_cell_angle_beta 90.000
_cell_angle_gamma 90.000
_cell_formula_units_Z 16
_cell_length_a 28.486(5)
_cell_length_b 28.486(5)
_cell_length_c 46.678(5)
_cell_measurement_temperature 150(2)
_cell_volume 37877(10)
_computing_cell_refinement 'DENZO-SMN (Otwinowski & Minor, 1997)'
_computing_data_collection 'CCD Server Software Huber'
_computing_data_reduction DENZO-SMN
_computing_molecular_graphics 'ORTEP-3 ( Farrugia, 1997) and Diamond 2.1e'
_computing_publication_material 'shelxl-97 (Sheldrick, 1997)'
_computing_structure_refinement 'shelxl-97 (Sheldrick, 1997)'
_computing_structure_solution 'shelxs-97 (Sheldrick, 1990)'
_diffrn_ambient_temperature 150(2)
_diffrn_measured_fraction_theta_full 0.992
_diffrn_measured_fraction_theta_max 0.992
_diffrn_measurement_device_type ADSCq210rCCD-HUBER
_diffrn_measurement_method 'f\ scans'
_diffrn_radiation_monochromator synchrotron
_diffrn_radiation_source synchrotron
_diffrn_radiation_type synchrotron
_diffrn_radiation_wavelength 0.987
_diffrn_reflns_av_R_equivalents 0.0400
_diffrn_reflns_av_sigmaI/netI 0.0295
_diffrn_reflns_limit_h_max 19
_diffrn_reflns_limit_h_min -19
_diffrn_reflns_limit_k_max 19
_diffrn_reflns_limit_k_min -19
_diffrn_reflns_limit_l_max 32
_diffrn_reflns_limit_l_min -32
_diffrn_reflns_number 32374
_diffrn_reflns_theta_full 20.17
_diffrn_reflns_theta_max 20.17
_diffrn_reflns_theta_min 2.07
_exptl_absorpt_coefficient_mu 3.170
_exptl_absorpt_correction_type empirical
_exptl_absorpt_process_details scalepack
_exptl_crystal_colour colorless
_exptl_crystal_density_diffrn 0.776
_exptl_crystal_density_method 'not measured'
_exptl_crystal_description octahedra
_exptl_crystal_F_000 8640
_exptl_crystal_size_max 0.22
_exptl_crystal_size_mid 0.12
_exptl_crystal_size_min 0.10
_refine_diff_density_max 0.958
_refine_diff_density_min -0.653
_refine_diff_density_rms 0.096
_refine_ls_extinction_coef 0.00132(12)
_refine_ls_extinction_expression Fc^*^=kFc[1+0.001xFc^2^\l^3^/sin(2\q)]^-1/4^
_refine_ls_extinction_method SHELXL
_refine_ls_goodness_of_fit_ref 1.103
_refine_ls_hydrogen_treatment constr
_refine_ls_matrix_type full
_refine_ls_number_parameters 465
_refine_ls_number_reflns 8994
_refine_ls_number_restraints 8
_refine_ls_restrained_S_all 1.113
_refine_ls_R_factor_all 0.0981
_refine_ls_R_factor_gt 0.0778
_refine_ls_shift/su_max 0.007
_refine_ls_shift/su_mean 0.001
_refine_ls_structure_factor_coef Fsqd
_refine_ls_weighting_details 'calc w=1/[\s^2^(Fo^2^)+(0.1604P)^2^+91.4081P] where P=(Fo^2^+2Fc^2^)/3'
_refine_ls_weighting_scheme calc
_refine_ls_wR_factor_gt 0.2433
_refine_ls_wR_factor_ref 0.2645
_reflns_number_gt 3389
_reflns_number_total 3389
_reflns_threshold_expression >2sigma(I)
_cod_data_source_file b802196a.txt
_cod_data_source_block nr140a_2
_cod_original_sg_symbol_Hall -I4ad
_cod_original_sg_symbol_H-M I41/a
_cod_database_code 7103207

loop_
_symmetry_equiv_pos_as_xyz
'x, y, z'
'-x, -y+1/2, z'
'-y+3/4, x+1/4, z+1/4'
'y+1/4, -x+1/4, z+1/4'
'x+1/2, y+1/2, z+1/2'
'-x+1/2, -y+1, z+1/2'
'-y+5/4, x+3/4, z+3/4'
'y+3/4, -x+3/4, z+3/4'
'-x, -y, -z'
'x, y-1/2, -z'
'y-3/4, -x-1/4, -z-1/4'
'-y-1/4, x-1/4, -z-1/4'
'-x+1/2, -y+1/2, -z+1/2'
'x+1/2, y, -z+1/2'
'y-1/4, -x+1/4, -z+1/4'
'-y+1/4, x+1/4, -z+1/4'

loop_
_atom_site_label
_atom_site_type_symbol
_atom_site_fract_x
_atom_site_fract_y
_atom_site_fract_z
_atom_site_U_iso_or_equiv
_atom_site_adp_type
_atom_site_occupancy
_atom_site_symmetry_multiplicity
_atom_site_calc_flag
_atom_site_refinement_flags
_atom_site_disorder_assembly
_atom_site_disorder_group
Tb1 Tb 0.79547(2) 0.16387(2) 0.254157(13) 0.1433(5) Uani 1 1 d . . .
C2 C 1.1781(5) 0.0934(4) 0.1980(5) 0.213(9) Uani 1 1 d D . .
C3 C 1.1425(5) 0.0684(5) 0.2119(3) 0.155(5) Uani 1 1 d . . .
C4 C 1.1000(4) 0.0610(4) 0.1993(3) 0.120(3) Uani 1 1 d . . .
C5 C 1.0903(4) 0.0758(4) 0.1719(2) 0.110(3) Uani 1 1 d . . .
C6 C 1.1269(5) 0.0969(4) 0.1576(2) 0.115(3) Uani 1 1 d . . .
C7 C 1.1709(4) 0.1051(4) 0.1702(3) 0.132(4) Uani 1 1 d . . .
C8 C 1.0424(4) 0.0697(7) 0.1595(3) 0.220(10) Uani 1 1 d . . .
H8 H 1.0392 0.0378 0.1670 0.264 Uiso 1 1 calc R . .
C9 C 0.8732(5) 0.1365(4) 0.2211(3) 0.126(4) Uani 1 1 d . . .
C10 C 0.9177(4) 0.1188(4) 0.2043(2) 0.113(3) Uani 1 1 d . . .
C11 C 0.9198(4) 0.0749(4) 0.1926(2) 0.114(3) Uani 1 1 d . . .
C12 C 0.9600(5) 0.0600(4) 0.1782(2) 0.115(3) Uani 1 1 d . . .
C13 C 1.0004(4) 0.0871(4) 0.17517(19) 0.109(3) Uani 1 1 d . . .
C14 C 0.9986(4) 0.1318(4) 0.1879(2) 0.106(3) Uani 1 1 d . . .
C15 C 0.9579(4) 0.1472(3) 0.2024(2) 0.109(3) Uani 1 1 d . . .
C16 C 1.0051(6) 0.0041(5) 0.0435(3) 0.133(4) Uani 1 1 d . . .
C17 C 1.0150(4) 0.0214(4) 0.0730(2) 0.120(3) Uani 1 1 d . . .
C18 C 1.0006(3) 0.0644(4) 0.0820(2) 0.110(3) Uani 1 1 d . . .
C19 C 1.0111(4) 0.0812(4) 0.1092(2) 0.112(3) Uani 1 1 d . . .
C20 C 1.0353(4) 0.0546(4) 0.1290(2) 0.115(3) Uani 1 1 d . . .
C21 C 1.0511(4) 0.0115(5) 0.1200(2) 0.135(4) Uani 1 1 d . . .
C22 C 1.0400(4) -0.0050(4) 0.0916(2) 0.131(4) Uani 1 1 d . . .
C23 C 0.8537(6) 0.2596(9) 0.2612(3) 0.172(7) Uani 1 1 d . . .
H23 H 0.8279 0.2731 0.2545 0.202 Uiso 1 1 d D . .
C24 C 0.9327(9) 0.2682(11) 0.2780(6) 0.306(16) Uani 1 1 d . . .
H24A H 0.9391 0.2776 0.2973 0.458 Uiso 1 1 calc R . .
H24B H 0.9582 0.2776 0.2658 0.458 Uiso 1 1 calc R . .
H24C H 0.9292 0.2347 0.2772 0.458 Uiso 1 1 calc R . .
C25 C 0.8871(8) 0.3426(8) 0.2662(5) 0.261(11) Uani 1 1 d . . .
H25A H 0.8554 0.3512 0.2615 0.391 Uiso 1 1 calc R . .
H25B H 0.9079 0.3535 0.2515 0.391 Uiso 1 1 calc R . .
H25C H 0.8957 0.3565 0.2842 0.391 Uiso 1 1 calc R . .
C26 C 0.7698(7) 0.1019(8) 0.1957(6) 0.239(10) Uani 1 1 d . . .
H26 H 0.7847 0.1236 0.1847 0.303 Uiso 1 1 d D . .
C27 C 0.7571(9) 0.0603(9) 0.1498(5) 0.291(13) Uani 1 1 d . . .
H27A H 0.7742 0.0872 0.1431 0.437 Uiso 1 1 calc R . .
H27B H 0.7269 0.0592 0.1407 0.437 Uiso 1 1 calc R . .
H27C H 0.7743 0.0323 0.1452 0.437 Uiso 1 1 calc R . .
N2A N 0.7510(6) 0.0635(7) 0.1811(5) 0.259(9) Uani 1 1 d . . .
N1 N 0.8906(7) 0.2900(6) 0.2685(3) 0.189(5) Uani 1 1 d . . .
O1 O 1.2281(6) 0.1295(6) 0.2258(3) 0.334(14) Uiso 1 1 d . . .
O2 O 1.2493(9) 0.0811(10) 0.2038(6) 0.400(14) Uiso 1 1 d D . .
O3 O 0.8476(3) 0.1641(3) 0.20856(19) 0.139(3) Uani 1 1 d . . .
O4 O 0.8658(4) 0.1215(3) 0.2445(2) 0.169(4) Uani 1 1 d . . .
O5 O 0.9662(4) -0.0157(3) 0.04072(17) 0.151(3) Uani 1 1 d . . .
O6 O 1.0354(4) 0.0090(3) 0.0243(2) 0.161(4) Uani 1 1 d . . .
O7 O 0.8539(4) 0.2188(4) 0.2628(2) 0.159(4) Uani 1 1 d . . .
O8 O 0.7658(4) 0.1069(4) 0.2213(2) 0.191(5) Uani 1 1 d . . .
O9 O 0.8375(5) 0.1296(5) 0.2976(3) 0.356(11) Uani 1 1 d D . .
H9A H 0.8192 0.1281 0.3112 0.535 Uiso 1 1 calc R . .
Cl1 Cl 1.15424(18) 0.04925(18) 0.24659(10) 0.222(2) Uani 1 1 d . . .
Cl2 Cl 1.05925(13) 0.03083(13) 0.21908(8) 0.1639(13) Uani 1 1 d . . .
Cl3 Cl 1.11937(11) 0.11727(12) 0.12228(6) 0.1391(10) Uani 1 1 d . . .
Cl4 Cl 1.21430(13) 0.13292(16) 0.15099(10) 0.1843(15) Uani 1 1 d . . .
Cl5 Cl 0.87107(13) 0.03974(12) 0.19454(9) 0.1681(14) Uani 1 1 d . . .
Cl6 Cl 0.95896(12) 0.00313(11) 0.16463(8) 0.1561(12) Uani 1 1 d . . .
Cl7 Cl 1.04419(9) 0.16999(11) 0.18561(6) 0.1266(9) Uani 1 1 d . . .
Cl8 Cl 0.95628(12) 0.20219(10) 0.21749(7) 0.1442(11) Uani 1 1 d . . .
Cl9 Cl 0.96993(11) 0.09915(10) 0.05821(6) 0.1350(11) Uani 1 1 d . . .
Cl10 Cl 0.99451(10) 0.13807(10) 0.11746(6) 0.1354(10) Uani 1 1 d . . .
Cl11 Cl 1.08138(14) -0.02597(14) 0.14283(7) 0.1687(14) Uani 1 1 d . . .
Cl12 Cl 1.05979(15) -0.06048(12) 0.08157(8) 0.1753(15) Uani 1 1 d . . .
C1 C 1.2143(7) 0.1033(9) 0.2110(6) 0.68(7) Uiso 1 1 d D . .
C28 C 0.7287(19) 0.0269(16) 0.1941(8) 0.69(6) Uani 1 1 d . . .
H28A H 0.7187 0.0047 0.1799 1.037 Uiso 1 1 calc R . .
H28B H 0.7019 0.0384 0.2044 1.037 Uiso 1 1 calc R . .
H28C H 0.7499 0.0119 0.2072 1.037 Uiso 1 1 calc R . .
H9 H 0.8394 0.1522 0.3097 2.000 Uiso 1 1 d D . .

loop_
_atom_site_aniso_label
_atom_site_aniso_U_11
_atom_site_aniso_U_22
_atom_site_aniso_U_33
_atom_site_aniso_U_23
_atom_site_aniso_U_13
_atom_site_aniso_U_12
Tb1 0.1673(7) 0.1448(6) 0.1180(6) -0.0293(4) 0.0807(4) -0.0312(4)
C2 0.147(13) 0.27(2) 0.218(19) 0.074(16) -0.131(14) -0.025(13)
C3 0.155(11) 0.165(11) 0.145(11) 0.043(9) -0.051(10) -0.036(9)
C4 0.127(9) 0.121(8) 0.112(9) -0.008(6) -0.027(7) -0.018(6)
C5 0.109(8) 0.131(8) 0.089(7) -0.031(6) -0.014(6) 0.010(6)
C6 0.139(10) 0.113(7) 0.093(7) -0.008(6) -0.022(7) 0.024(7)
C7 0.108(8) 0.138(9) 0.150(10) 0.003(8) -0.044(8) -0.005(6)
C8 0.100(8) 0.42(3) 0.135(10) -0.173(15) -0.033(8) 0.043(11)
C9 0.156(12) 0.100(8) 0.120(11) 0.002(7) 0.022(9) -0.018(8)
C10 0.135(9) 0.118(8) 0.085(6) -0.009(6) 0.017(6) -0.012(7)
C11 0.133(9) 0.102(7) 0.108(7) -0.013(6) 0.010(7) -0.012(6)
C12 0.131(9) 0.118(8) 0.096(7) -0.030(6) -0.012(6) 0.010(7)
C13 0.110(8) 0.143(9) 0.074(6) -0.032(6) -0.013(5) 0.006(7)
C14 0.115(8) 0.132(8) 0.072(6) -0.012(6) 0.002(5) -0.003(6)
C15 0.143(9) 0.102(7) 0.081(6) -0.010(5) 0.007(6) -0.011(7)
C16 0.161(13) 0.130(10) 0.107(10) -0.053(8) -0.033(9) 0.020(9)
C17 0.147(9) 0.117(8) 0.096(7) -0.051(7) -0.041(7) 0.024(7)
C18 0.126(8) 0.119(8) 0.084(6) -0.039(6) -0.022(5) 0.012(6)
C19 0.111(7) 0.119(8) 0.106(8) -0.055(7) -0.003(6) 0.015(6)
C20 0.111(7) 0.140(9) 0.093(7) -0.046(7) -0.018(6) 0.017(6)
C21 0.126(8) 0.173(11) 0.105(8) -0.032(8) -0.032(6) 0.026(8)
C22 0.153(9) 0.137(9) 0.105(8) -0.055(7) -0.024(7) 0.027(7)
C23 0.179(14) 0.229(19) 0.108(9) -0.047(13) 0.077(9) -0.059(17)
C24 0.21(2) 0.39(4) 0.32(3) -0.17(3) 0.03(2) -0.01(2)
C25 0.33(3) 0.22(2) 0.24(2) -0.032(17) 0.09(2) -0.08(2)
C26 0.208(18) 0.216(19) 0.29(3) -0.11(2) 0.064(19) -0.041(14)
C27 0.30(3) 0.35(3) 0.22(2) -0.11(2) 0.08(2) -0.08(2)
C28 0.93(11) 0.72(8) 0.42(5) -0.32(5) 0.46(6) -0.64(9)
N2A 0.220(15) 0.282(19) 0.27(2) -0.151(18) 0.101(14) -0.073(14)
N1 0.215(16) 0.205(15) 0.149(10) -0.057(10) 0.080(11) -0.035(13)
O3 0.146(7) 0.147(7) 0.126(6) -0.008(5) 0.044(5) -0.017(5)
O4 0.233(10) 0.155(7) 0.121(6) 0.001(6) 0.051(7) -0.024(7)
O5 0.184(8) 0.161(7) 0.108(5) -0.066(5) -0.034(6) 0.020(6)
O6 0.199(9) 0.162(7) 0.120(7) -0.085(6) -0.060(6) 0.043(7)
O7 0.192(9) 0.152(7) 0.132(7) -0.042(7) 0.060(6) -0.024(7)
O8 0.193(9) 0.216(10) 0.164(8) -0.071(8) 0.103(8) -0.056(7)
O9 0.244(14) 0.63(4) 0.192(12) 0.082(17) 0.070(11) 0.038(18)
Cl1 0.236(5) 0.237(5) 0.193(4) 0.099(3) -0.109(4) -0.054(4)
Cl2 0.167(3) 0.182(3) 0.142(3) -0.005(2) -0.014(2) -0.033(2)
Cl3 0.154(2) 0.166(3) 0.0978(18) -0.0174(17) -0.0157(16) 0.0201(19)
Cl4 0.136(3) 0.209(4) 0.208(4) 0.038(3) -0.018(3) -0.018(2)
Cl5 0.176(3) 0.129(2) 0.200(3) -0.027(2) 0.043(3) -0.040(2)
Cl6 0.165(3) 0.133(2) 0.170(3) -0.056(2) -0.017(2) 0.012(2)
Cl7 0.120(2) 0.159(2) 0.1006(17) -0.0256(16) -0.0013(14) -0.0240(17)
Cl8 0.162(3) 0.121(2) 0.150(2) -0.0365(18) 0.034(2) -0.0215(18)
Cl9 0.159(2) 0.141(2) 0.1047(19) -0.0436(16) -0.0227(17) 0.0394(18)
Cl10 0.143(2) 0.140(2) 0.123(2) -0.0719(18) -0.0021(17) 0.0105(17)
Cl11 0.183(3) 0.204(3) 0.120(2) -0.024(2) -0.047(2) 0.046(3)
Cl12 0.228(4) 0.148(3) 0.150(3) -0.057(2) -0.047(3) 0.058(3)

loop_
_atom_type_symbol
_atom_type_description
_atom_type_scat_dispersion_real
_atom_type_scat_dispersion_imag
_atom_type_scat_source
C C 0.0033 0.0016 'International Tables Vol C Tables 4.2.6.8 and 6.1.1.4'
N N 0.0061 0.0033 'International Tables Vol C Tables 4.2.6.8 and 6.1.1.4'
O O 0.0106 0.0060 'International Tables Vol C Tables 4.2.6.8 and 6.1.1.4'
Cl Cl 0.1484 0.1585 'International Tables Vol C Tables 4.2.6.8 and 6.1.1.4'
Tb Tb -0.1723 4.1537 'International Tables Vol C Tables 4.2.6.8 and 6.1.1.4'
H H 0.0000 0.0000 'International Tables Vol C Tables 4.2.6.8 and 6.1.1.4'

loop_
_geom_angle_atom_site_label_1
_geom_angle_atom_site_label_2
_geom_angle_atom_site_label_3
_geom_angle
_geom_angle_site_symmetry_1
_geom_angle_site_symmetry_3
_geom_angle_publ_flag
O6 Tb1 O7 90.1(4) 15_665 . ?
O6 Tb1 O1 97.4(7) 15_665 14_455 ?
O7 Tb1 O1 143.0(4) . 14_455 ?
O6 Tb1 O4 127.5(3) 15_665 . ?
O7 Tb1 O4 76.8(3) . . ?
O1 Tb1 O4 123.4(6) 14_455 . ?
O6 Tb1 O8 83.8(4) 15_665 . ?
O7 Tb1 O8 145.4(3) . . ?
O1 Tb1 O8 71.6(3) 14_455 . ?
O4 Tb1 O8 80.3(4) . . ?
O6 Tb1 O5 81.8(3) 15_665 3_545 ?
O7 Tb1 O5 73.4(3) . 3_545 ?
O1 Tb1 O5 71.9(3) 14_455 3_545 ?
O4 Tb1 O5 137.8(3) . 3_545 ?
O8 Tb1 O5 138.4(3) . 3_545 ?
O6 Tb1 O9 160.9(3) 15_665 . ?
O7 Tb1 O9 77.5(4) . . ?
O1 Tb1 O9 84.6(7) 14_455 . ?
O4 Tb1 O9 64.1(4) . . ?
O8 Tb1 O9 114.7(4) . . ?
O5 Tb1 O9 80.7(4) 3_545 . ?
O6 Tb1 O3 77.0(3) 15_665 . ?
O7 Tb1 O3 74.3(3) . . ?
O1 Tb1 O3 142.7(3) 14_455 . ?
O4 Tb1 O3 50.5(3) . . ?
O8 Tb1 O3 71.2(3) . . ?
O5 Tb1 O3 141.0(3) 3_545 . ?
O9 Tb1 O3 112.6(4) . . ?
O6 Tb1 C9 102.7(4) 15_665 . ?
O7 Tb1 C9 73.5(3) . . ?
O1 Tb1 C9 138.3(4) 14_455 . ?
O4 Tb1 C9 24.8(3) . . ?
O8 Tb1 C9 74.8(3) . . ?
O5 Tb1 C9 146.6(3) 3_545 . ?
O9 Tb1 C9 87.7(5) . . ?
O3 Tb1 C9 25.7(3) . . ?
C1 C2 C7 122.7(14) . . ?
C1 C2 C3 119.8(15) . . ?
C7 C2 C3 117.5(7) . . ?
C4 C3 C2 121.4(11) . . ?
C4 C3 Cl1 121.6(12) . . ?
C2 C3 Cl1 116.9(9) . . ?
C3 C4 C5 122.3(11) . . ?
C3 C4 Cl2 116.6(10) . . ?
C5 C4 Cl2 121.1(9) . . ?
C6 C5 C4 115.6(9) . . ?
C6 C5 C8 123.8(12) . . ?
C4 C5 C8 120.6(13) . . ?
C5 C6 C7 123.0(10) . . ?
C5 C6 Cl3 120.4(9) . . ?
C7 C6 Cl3 116.5(11) . . ?
C2 C7 C6 119.7(10) . . ?
C2 C7 Cl4 120.3(7) . . ?
C6 C7 Cl4 119.9(10) . . ?
C13 C8 C5 120.5(8) . . ?
C13 C8 C20 116.9(9) . . ?
C5 C8 C20 121.6(10) . . ?
C13 C8 H8 93.3 . . ?
C5 C8 H8 93.3 . . ?
C20 C8 H8 93.3 . . ?
O4 C9 O3 124.5(14) . . ?
O4 C9 C10 119.0(14) . . ?
O3 C9 C10 116.5(12) . . ?
O4 C9 Tb1 57.2(8) . . ?
O3 C9 Tb1 67.3(7) . . ?
C10 C9 Tb1 176.1(11) . . ?
C11 C10 C15 117.8(10) . . ?
C11 C10 C9 121.9(10) . . ?
C15 C10 C9 120.2(10) . . ?
C10 C11 C12 120.5(10) . . ?
C10 C11 Cl5 118.5(9) . . ?
C12 C11 Cl5 120.9(9) . . ?
C13 C12 C11 124.0(9) . . ?
C13 C12 Cl6 119.6(9) . . ?
C11 C12 Cl6 116.3(10) . . ?
C12 C13 C14 115.5(9) . . ?
C12 C13 C8 122.1(12) . . ?
C14 C13 C8 122.4(12) . . ?
C13 C14 C15 120.8(9) . . ?
C13 C14 Cl7 121.8(8) . . ?
C15 C14 Cl7 117.3(8) . . ?
C10 C15 C14 121.4(9) . . ?
C10 C15 Cl8 118.5(9) . . ?
C14 C15 Cl8 120.1(9) . . ?
O6 C16 O5 125.8(12) . . ?
O6 C16 C17 119.6(14) . . ?
O5 C16 C17 114.5(14) . . ?
C22 C17 C18 117.6(9) . . ?
C22 C17 C16 120.7(10) . . ?
C18 C17 C16 121.7(11) . . ?
C17 C18 C19 121.6(9) . . ?
C17 C18 Cl9 118.2(7) . . ?
C19 C18 Cl9 120.1(8) . . ?
C20 C19 C18 122.1(9) . . ?
C20 C19 Cl10 120.2(8) . . ?
C18 C19 Cl10 117.7(9) . . ?
C21 C20 C19 116.7(8) . . ?
C21 C20 C8 120.2(12) . . ?
C19 C20 C8 123.0(11) . . ?
C20 C21 C22 120.1(10) . . ?
C20 C21 Cl11 121.5(9) . . ?
C22 C21 Cl11 118.3(10) . . ?
C17 C22 C21 121.7(10) . . ?
C17 C22 Cl12 120.0(8) . . ?
C21 C22 Cl12 118.2(10) . . ?
O7 C23 N1 127(2) . . ?
N1 C24 H24A 109.5 . . ?
N1 C24 H24B 109.5 . . ?
H24A C24 H24B 109.5 . . ?
N1 C24 H24C 109.5 . . ?
H24A C24 H24C 109.5 . . ?
H24B C24 H24C 109.5 . . ?
N1 C25 H25A 109.5 . . ?
N1 C25 H25B 109.5 . . ?
H25A C25 H25B 109.5 . . ?
N1 C25 H25C 109.5 . . ?
H25A C25 H25C 109.5 . . ?
H25B C25 H25C 109.5 . . ?
O8 C26 N2A 123(2) . . ?
N2A C27 H27A 109.5 . . ?
N2A C27 H27B 109.5 . . ?
H27A C27 H27B 109.5 . . ?
N2A C27 H27C 109.5 . . ?
H27A C27 H27C 109.5 . . ?
H27B C27 H27C 109.5 . . ?
C28 N2A C26 124(2) . . ?
C28 N2A C27 116.8(19) . . ?
C26 N2A C27 119(2) . . ?
C23 N1 C24 116(2) . . ?
C23 N1 C25 123(2) . . ?
C24 N1 C25 121(2) . . ?
C9 O3 Tb1 86.9(8) . . ?
C9 O4 Tb1 98.1(10) . . ?
C16 O5 Tb1 141.1(9) . 8_554 ?
C16 O6 Tb1 158.2(9) . 16_645 ?
C23 O7 Tb1 131.1(14) . . ?
C26 O8 Tb1 133.0(12) . . ?
Tb1 O9 H9A 109.5 . . ?
Tb1 O9 H9 105.3 . . ?
H9A O9 H9 64.7 . . ?
O1 C1 O2 104(2) . . ?
O1 C1 C2 140(3) . . ?
O2 C1 C2 115(2) . . ?
N2A C28 H28A 109.5 . . ?
N2A C28 H28B 109.5 . . ?
H28A C28 H28B 109.5 . . ?
N2A C28 H28C 109.5 . . ?
H28A C28 H28C 109.5 . . ?
H28B C28 H28C 109.5 . . ?
C1 O1 O2 40.9(13) . . ?
C1 O1 Tb1 146(2) . 14 ?
O2 O1 Tb1 105.7(15) . 14 ?
C1 O2 O1 35.6(10) . . ?

loop_
_geom_bond_atom_site_label_1
_geom_bond_atom_site_label_2
_geom_bond_distance
_geom_bond_site_symmetry_2
_geom_bond_publ_flag
Tb1 O6 2.223(14) 15_665 ?
Tb1 O7 2.320(12) . ?
Tb1 O1 2.349(9) 14_455 ?
Tb1 O4 2.383(11) . ?
Tb1 O8 2.388(11) . ?
Tb1 O5 2.419(9) 3_545 ?
Tb1 O9 2.551(16) . ?
Tb1 O3 2.595(7) . ?
Tb1 C9 2.808(14) . ?
C2 C1 1.23(3) . ?
C2 C7 1.35(2) . ?
C2 C3 1.399(15) . ?
C3 C4 1.361(15) . ?
C3 Cl1 1.739(14) . ?
C4 C5 1.378(15) . ?
C4 Cl2 1.714(12) . ?
C5 C6 1.376(14) . ?
C5 C8 1.490(14) . ?
C6 C7 1.407(15) . ?
C6 Cl3 1.760(11) . ?
C7 Cl4 1.721(13) . ?
C8 C13 1.486(14) . ?
C8 C20 1.504(14) . ?
C8 H8 0.9800 . ?
C9 O4 1.189(14) . ?
C9 O3 1.222(14) . ?
C9 C10 1.575(17) . ?
C10 C11 1.366(13) . ?
C10 C15 1.406(13) . ?
C11 C12 1.395(14) . ?
C11 Cl5 1.714(11) . ?
C12 C13 1.391(14) . ?
C12 Cl6 1.740(10) . ?
C13 C14 1.407(13) . ?
C14 C15 1.413(13) . ?
C14 Cl7 1.696(10) . ?
C15 Cl8 1.719(10) . ?
C16 O6 1.252(15) . ?
C16 O5 1.251(15) . ?
C16 C17 1.489(16) . ?
C17 C22 1.352(14) . ?
C17 C18 1.359(13) . ?
C18 C19 1.390(13) . ?
C18 Cl9 1.723(10) . ?
C19 C20 1.378(14) . ?
C19 Cl10 1.733(10) . ?
C20 C21 1.373(14) . ?
C21 C22 1.437(15) . ?
C21 Cl11 1.739(12) . ?
C22 Cl12 1.744(11) . ?
C23 O7 1.16(2) . ?
C23 N1 1.40(2) . ?
C23 H23 0.8900 . ?
C24 N1 1.42(3) . ?
C24 H24A 0.9600 . ?
C24 H24B 0.9600 . ?
C24 H24C 0.9600 . ?
C25 N1 1.50(2) . ?
C25 H25A 0.9600 . ?
C25 H25B 0.9600 . ?
C25 H25C 0.9600 . ?
C26 O8 1.21(3) . ?
C26 N2A 1.40(2) . ?
C27 N2A 1.47(2) . ?
C26 H26 0.9100 . ?
C27 H27A 0.9600 . ?
C27 H27B 0.9600 . ?
C27 H27C 0.9600 . ?
N2A C28 1.36(3) . ?
O5 Tb1 2.419(9) 8_554 ?
O6 Tb1 2.223(14) 16_645 ?
O9 H9A 0.8200 . ?
O9 H9 0.857 . ?
C1 O1 1.09(2) . ?
C1 O2 1.226(17) . ?
C28 H28A 0.9600 . ?
C28 H28B 0.9600 . ?
C28 H28C 0.9600 . ?
O1 O2 1.82(3) . ?
O1 Tb1 2.349(9) 14 ?
